data_7038280
loop_
_publ_author_name
'Gao, Hong-Ling'
'Jiang, Li'
'Liu, Shuang'
'Shen, Hai-Yun'
'Wang, Wen-Min'
'Cui, Jian-Zhong'

_publ_section_title
;
 Multiple magnetic relaxation processes, magnetocaloric effect and
 fluorescence properties of rhombus-shaped tetranuclear rare earth
 complexes.
;
_journal_issue 1
_journal_name_full 'Dalton transactions (Cambridge, England : 2003)'
_journal_page_first 253
_journal_page_last 264
_journal_paper_doi 10.1039/c5dt03790e
_journal_volume 45
_journal_year 2015
_chemical_formula_sum 'C116 H90 Eu4 F6 N12 O16'
_chemical_formula_weight 2629.83
_chemical_name_systematic
; 
 ? 
;
_space_group_crystal_system orthorhombic
_space_group_IT_number 60
_space_group_name_Hall '-P 2n 2ab'
_space_group_name_H-M_alt 'P b c n'
_symmetry_space_group_name_Hall '-P 2n 2ab'
_symmetry_space_group_name_H-M 'P b c n'
_atom_sites_solution_hydrogens mixed
_atom_sites_solution_primary direct
_atom_sites_solution_secondary difmap
_audit_creation_method SHELXL-2014/7
_audit_update_record
;
2015-10-30 deposited with the CCDC.
2015-11-10 downloaded from the CCDC.
;
_cell_angle_alpha 90
_cell_angle_beta 90
_cell_angle_gamma 90
_cell_formula_units_Z 4
_cell_length_a 14.339(3)
_cell_length_b 26.055(5)
_cell_length_c 31.083(6)
_cell_measurement_reflns_used 18184
_cell_measurement_temperature 113(2)
_cell_measurement_theta_max 27.8664
_cell_measurement_theta_min 1.5631
_cell_volume 11613(4)
_computing_cell_refinement crystalclear
_computing_data_collection crystalclear
_computing_data_reduction crystalclear
_computing_molecular_graphics 'Bruker SHELXTL'
_computing_publication_material 'Bruker SHELXTL'
_computing_structure_refinement 'SHELXL-2014/7 (Sheldrick, 2014)'
_computing_structure_solution 'SHELXS-97 (Sheldrick, 1990)'
_diffrn_ambient_temperature 113(2)
_diffrn_measured_fraction_theta_full 1.000
_diffrn_measured_fraction_theta_max 1.000
_diffrn_measurement_device_type 'rigaku saturn'
_diffrn_measurement_method '\w scans'
_diffrn_radiation_type MoK\a
_diffrn_radiation_wavelength 0.71073
_diffrn_reflns_av_R_equivalents 0.1082
_diffrn_reflns_av_unetI/netI 0.0752
_diffrn_reflns_laue_measured_fraction_full 1.000
_diffrn_reflns_laue_measured_fraction_max 1.000
_diffrn_reflns_limit_h_max 17
_diffrn_reflns_limit_h_min -17
_diffrn_reflns_limit_k_max 30
_diffrn_reflns_limit_k_min -30
_diffrn_reflns_limit_l_max 34
_diffrn_reflns_limit_l_min -36
_diffrn_reflns_number 81893
_diffrn_reflns_point_group_measured_fraction_full 1.000
_diffrn_reflns_point_group_measured_fraction_max 1.000
_diffrn_reflns_theta_full 25.005
_diffrn_reflns_theta_max 25.005
_diffrn_reflns_theta_min 1.310
_exptl_absorpt_coefficient_mu 2.206
_exptl_absorpt_correction_T_max 0.7772
_exptl_absorpt_correction_T_min 0.6660
_exptl_absorpt_correction_type multi-scan
_exptl_absorpt_process_details crystalclear
_exptl_crystal_colour yellow
_exptl_crystal_density_diffrn 1.504
_exptl_crystal_density_method 'not measured'
_exptl_crystal_description block
_exptl_crystal_F_000 5216
_exptl_crystal_size_max 0.200
_exptl_crystal_size_mid 0.180
_exptl_crystal_size_min 0.120
_refine_diff_density_max 1.380
_refine_diff_density_min -1.347
_refine_diff_density_rms 0.282
_refine_ls_extinction_method none
_refine_ls_goodness_of_fit_ref 1.130
_refine_ls_hydrogen_treatment constr
_refine_ls_matrix_type full
_refine_ls_number_parameters 771
_refine_ls_number_reflns 10222
_refine_ls_number_restraints 100
_refine_ls_restrained_S_all 1.126
_refine_ls_R_factor_all 0.0884
_refine_ls_R_factor_gt 0.0582
_refine_ls_shift/su_max 0.004
_refine_ls_shift/su_mean 0.000
_refine_ls_structure_factor_coef Fsqd
_refine_ls_weighting_details 'w=1/[\s^2^(Fo^2^)+(0.0700P)^2^+31.3986P] where P=(Fo^2^+2Fc^2^)/3'
_refine_ls_weighting_scheme calc
_refine_ls_wR_factor_gt 0.1422
_refine_ls_wR_factor_ref 0.1640
_reflns_Friedel_coverage 0.000
_reflns_number_gt 7469
_reflns_number_total 10222
_reflns_threshold_expression 'I > 2\s(I)'
_cod_data_source_file c5dt03790e2.cif
_cod_data_source_block 2
_cod_depositor_comments
;
The following automatic conversions were performed:

'_exptl_absorpt_correction_type' value 'MULTI-SCAN' changed to
'multi-scan' according to
/usr/data/users/saulius/crontab/automatic-downloads/current/RSC/lib/dictionaries/cif_core.dic
dictionary named 'cif_core.dic' version 2.4.2 from 2011-04-26.

Automatic conversion script
Id: cif_fix_values 4268 2015-11-12 08:31:59Z antanas 
;
_cod_database_code 7038280
_shelx_shelxl_version_number 2014/7
_shelx_space_group_comment
; 
The symmetry employed for this shelxl refinement is uniquely defined 
by the following loop, which should always be used as a source of 
symmetry information in preference to the above space-group names. 
They are only intended as comments. 
;
_shelx_estimated_absorpt_t_min 0.667
_shelx_estimated_absorpt_t_max 0.778

loop_
_space_group_symop_operation_xyz
'x, y, z'
'-x+1/2, -y+1/2, z+1/2'
'-x, y, -z+1/2'
'x+1/2, -y+1/2, -z'
'-x, -y, -z'
'x-1/2, y-1/2, -z-1/2'
'x, -y, z-1/2'
'-x-1/2, y-1/2, z'

loop_
_atom_site_label
_atom_site_type_symbol
_atom_site_fract_x
_atom_site_fract_y
_atom_site_fract_z
_atom_site_U_iso_or_equiv
_atom_site_adp_type
_atom_site_occupancy
_atom_site_site_symmetry_order
_atom_site_calc_flag
_atom_site_refinement_flags_posn
_atom_site_refinement_flags_adp
_atom_site_refinement_flags_occupancy
_atom_site_disorder_assembly
_atom_site_disorder_group
Eu1 Eu 1.11854(3) 0.03378(2) 1.01018(2) 0.02499(14) Uani 1 1 d . . . . .
Eu2 Eu 0.94801(3) 0.06672(2) 0.91548(2) 0.02611(14) Uani 1 1 d . . . . .
F1 F 1.0669(4) 0.5132(2) 1.1377(2) 0.0523(16) Uani 1 1 d . . . . .
F2 F 0.7911(5) 0.4483(2) 1.17552(19) 0.0558(17) Uani 1 1 d . . . . .
O1 O 1.0584(4) 0.1038(2) 0.96695(18) 0.0272(13) Uani 1 1 d . . . . .
O2 O 0.8632(4) 0.0599(2) 0.98102(18) 0.0277(13) Uani 1 1 d . . . . .
O3 O 0.8484(4) -0.0089(2) 0.91642(17) 0.0278(13) Uani 1 1 d . . . . .
O4 O 1.2488(4) 0.0872(2) 1.02054(19) 0.0359(15) Uani 1 1 d . . . . .
O5 O 1.2306(4) 0.0121(2) 0.95833(19) 0.0358(15) Uani 1 1 d . . . . .
O6 O 1.0282(4) 0.0155(2) 0.86513(19) 0.0358(15) Uani 1 1 d . . . . .
O7 O 1.0109(4) 0.1229(2) 0.86492(19) 0.0362(15) Uani 1 1 d . . . . .
O8 O 0.9787(4) -0.0018(2) 1.04390(17) 0.0240(12) Uani 1 1 d . . . . .
H8 H 0.9462 0.0239 1.0625 0.029 Uiso 1 1 calc R U . . .
N1 N 1.0474(5) 0.1070(3) 1.0537(2) 0.0268(16) Uani 1 1 d . . . . .
N2 N 1.0456(5) 0.2925(3) 1.0534(2) 0.0328(18) Uani 1 1 d . . . . .
N3 N 0.8575(5) 0.1477(3) 0.9342(2) 0.0300(17) Uani 1 1 d . . . . .
N4 N 0.7785(5) 0.2460(3) 1.0613(2) 0.0332(18) Uani 1 1 d . . . . .
N5 N 0.8298(5) 0.0590(3) 0.8527(2) 0.0344(18) Uani 1 1 d . . . . .
N6 N 0.6849(7) -0.0718(4) 0.7623(3) 0.062(3) Uani 1 1 d D . . . .
C1 C 1.0304(6) 0.1086(3) 1.0958(3) 0.031(2) Uani 1 1 d . . . . .
H1A H 1.0251 0.0771 1.1109 0.038 Uiso 1 1 calc R U . . .
C2 C 1.0200(7) 0.1547(4) 1.1189(3) 0.042(2) Uani 1 1 d . . . . .
H2A H 1.0076 0.1540 1.1489 0.051 Uiso 1 1 calc R U . . .
C3 C 1.0279(7) 0.2006(3) 1.0975(3) 0.037(2) Uani 1 1 d . . . . .
H3A H 1.0243 0.2320 1.1130 0.045 Uiso 1 1 calc R U . . .
C4 C 1.0413(6) 0.2012(3) 1.0531(3) 0.031(2) Uani 1 1 d . . . . .
C5 C 1.0491(6) 0.2471(3) 1.0290(3) 0.031(2) Uani 1 1 d . . . . .
C6 C 1.0570(6) 0.2434(3) 0.9846(3) 0.036(2) Uani 1 1 d . . . . .
H6A H 1.0605 0.2739 0.9679 0.043 Uiso 1 1 calc R U . . .
C7 C 1.0599(6) 0.1960(3) 0.9638(3) 0.028(2) Uani 1 1 d . . . . .
H7A H 1.0634 0.1953 0.9333 0.034 Uiso 1 1 calc R U . . .
C8 C 1.0578(6) 0.1497(3) 0.9859(3) 0.0256(19) Uani 1 1 d . . . . .
C9 C 1.0487(6) 0.1530(3) 1.0319(3) 0.0271(19) Uani 1 1 d . . . . .
C10 C 1.0832(7) 0.3339(4) 1.0405(3) 0.039(2) Uani 1 1 d . . . . .
H10A H 1.1143 0.3344 1.0135 0.047 Uiso 1 1 calc R U . . .
C11 C 1.0796(6) 0.3806(3) 1.0662(3) 0.036(2) Uani 1 1 d . . . . .
C12 C 1.0274(8) 0.3833(4) 1.1034(3) 0.048(3) Uani 1 1 d . . . . .
H12A H 0.9928 0.3541 1.1124 0.057 Uiso 1 1 calc R U . . .
C13 C 1.0242(8) 0.4275(4) 1.1281(4) 0.052(3) Uani 1 1 d . . . . .
H13A H 0.9893 0.4289 1.1540 0.063 Uiso 1 1 calc R U . . .
C14 C 1.0727(7) 0.4688(4) 1.1139(4) 0.045(3) Uani 1 1 d . . . . .
C15 C 1.1237(6) 0.4689(4) 1.0777(3) 0.040(2) Uani 1 1 d . . . . .
H15A H 1.1571 0.4988 1.0695 0.048 Uiso 1 1 calc R U . . .
C16 C 1.1273(6) 0.4251(3) 1.0526(3) 0.034(2) Uani 1 1 d . . . . .
H16A H 1.1615 0.4250 1.0264 0.041 Uiso 1 1 calc R U . . .
C17 C 0.8504(7) 0.1906(4) 0.9117(3) 0.037(2) Uani 1 1 d . . . . .
H17A H 0.8688 0.1896 0.8824 0.044 Uiso 1 1 calc R U . . .
C18 C 0.8180(7) 0.2368(4) 0.9279(3) 0.037(2) Uani 1 1 d . . . . .
H18A H 0.8091 0.2655 0.9095 0.045 Uiso 1 1 calc R U . . .
C19 C 0.7988(7) 0.2403(4) 0.9711(3) 0.038(2) Uani 1 1 d . . . . .
H19A H 0.7800 0.2721 0.9833 0.046 Uiso 1 1 calc R U . . .
C20 C 0.8074(6) 0.1963(3) 0.9972(3) 0.029(2) Uani 1 1 d . . . . .
C21 C 0.7917(6) 0.1970(3) 1.0432(3) 0.032(2) Uani 1 1 d . . . . .
C22 C 0.7949(6) 0.1512(3) 1.0654(3) 0.032(2) Uani 1 1 d . . . . .
H22A H 0.7823 0.1511 1.0954 0.039 Uiso 1 1 calc R U . . .
C23 C 0.8164(6) 0.1048(3) 1.0448(3) 0.032(2) Uani 1 1 d . . . . .
H23A H 0.8155 0.0739 1.0610 0.038 Uiso 1 1 calc R U . . .
C24 C 0.8389(6) 0.1028(3) 1.0013(3) 0.0266(19) Uani 1 1 d . . . . .
C25 C 0.8332(6) 0.1496(3) 0.9775(3) 0.030(2) Uani 1 1 d . . . . .
C26 C 0.8034(7) 0.2543(4) 1.1003(3) 0.038(2) Uani 1 1 d . . . . .
H26A H 0.8274 0.2267 1.1169 0.046 Uiso 1 1 calc R U . . .
C27 C 0.7958(6) 0.3056(4) 1.1200(3) 0.036(2) Uani 1 1 d . . . . .
C28 C 0.7547(7) 0.3468(3) 1.0991(3) 0.036(2) Uani 1 1 d . . . . .
H28A H 0.7289 0.3419 1.0713 0.044 Uiso 1 1 calc R U . . .
C29 C 0.7502(7) 0.3945(4) 1.1176(3) 0.041(2) Uani 1 1 d . . . . .
H29A H 0.7206 0.4224 1.1034 0.049 Uiso 1 1 calc R U . . .
C30 C 0.7900(7) 0.4004(4) 1.1573(3) 0.042(2) Uani 1 1 d . . . . .
C31 C 0.8310(7) 0.3611(4) 1.1803(3) 0.044(3) Uani 1 1 d . . . . .
H31A H 0.8568 0.3668 1.2080 0.053 Uiso 1 1 calc R U . . .
C32 C 0.8331(7) 0.3119(4) 1.1609(3) 0.041(2) Uani 1 1 d . . . . .
H32A H 0.8597 0.2835 1.1757 0.050 Uiso 1 1 calc R U . . .
C33 C 0.8159(7) 0.0916(4) 0.8221(3) 0.048(3) Uani 1 1 d . . . . .
H33A H 0.8388 0.1254 0.8262 0.057 Uiso 1 1 calc R U . . .
C34 C 0.7696(8) 0.0811(4) 0.7834(3) 0.050(3) Uani 1 1 d . . . . .
H34A H 0.7576 0.1075 0.7631 0.061 Uiso 1 1 calc R U . . .
C35 C 0.7423(7) 0.0316(5) 0.7757(3) 0.056(3) Uani 1 1 d . . . . .
H35A H 0.7150 0.0227 0.7488 0.067 Uiso 1 1 calc R U . . .
C36 C 0.7545(7) -0.0061(4) 0.8074(3) 0.042(2) Uani 1 1 d . . . . .
C37 C 0.7261(7) -0.0581(4) 0.8025(3) 0.044(3) Uani 1 1 d . . . . .
C38 C 0.7334(7) -0.0915(4) 0.8371(3) 0.050(3) Uani 1 1 d . . . . .
H38A H 0.7110 -0.1257 0.8345 0.060 Uiso 1 1 calc R U . . .
C39 C 0.7739(6) -0.0751(4) 0.8760(3) 0.036(2) Uani 1 1 d . . . . .
H39A H 0.7789 -0.0985 0.8993 0.044 Uiso 1 1 calc R U . . .
C40 C 0.8065(6) -0.0256(3) 0.8805(3) 0.033(2) Uani 1 1 d . . . . .
C41 C 0.7960(6) 0.0089(3) 0.8454(3) 0.032(2) Uani 1 1 d . . . . .
F3 F 0.470(3) -0.1927(18) 0.6152(15) 0.17(2) Uani 0.371(10) 1 d . U P A 1
C42 C 0.6355(19) -0.1122(8) 0.7615(8) 0.053(8) Uani 0.371(10) 1 d D U P A 1
H42A H 0.6216 -0.1279 0.7889 0.064 Uiso 0.371(10) 1 d R U P A 1
C43 C 0.593(2) -0.1346(10) 0.7224(8) 0.041(7) Uani 0.371(10) 1 d D U P A 1
C44 C 0.525(2) -0.1759(12) 0.7269(10) 0.065(10) Uani 0.371(10) 1 d . U P A 1
H44A H 0.5000 -0.1895 0.7500 0.078 Uiso 0.74(2) 2 d R U P A 1
C45 C 0.481(2) -0.1928(13) 0.6907(11) 0.066(10) Uani 0.371(10) 1 d . U P A 1
H45A H 0.4304 -0.2173 0.6917 0.079 Uiso 0.371(10) 1 d R U P A 1
C46 C 0.509(3) -0.1734(14) 0.6516(12) 0.062(9) Uani 0.371(10) 1 d . U P A 1
C47 C 0.579(3) -0.134(2) 0.6457(19) 0.085(17) Uani 0.371(10) 1 d . U P A 1
H47A H 0.5885 -0.1173 0.6183 0.103 Uiso 0.371(10) 1 d R U P A 1
C48 C 0.626(3) -0.1173(17) 0.6843(16) 0.068(13) Uani 0.371(10) 1 d . U P A 1
H48A H 0.6799 -0.0957 0.6816 0.082 Uiso 0.371(10) 1 d R U P A 1
F3' F 0.5114(11) -0.1900(5) 0.6022(4) 0.060(4) Uani 0.629(10) 1 d . U P A 2
C42' C 0.6986(12) -0.1149(5) 0.7459(5) 0.052(5) Uani 0.629(10) 1 d D U P A 2
H42B H 0.7410 -0.1380 0.7601 0.062 Uiso 0.629(10) 1 d R U P A 2
C43' C 0.6545(13) -0.1334(6) 0.7060(5) 0.042(4) Uani 0.629(10) 1 d D U P A 2
C44' C 0.6639(12) -0.1824(6) 0.6935(5) 0.049(5) Uani 0.629(10) 1 d . U P A 2
H44B H 0.7037 -0.2045 0.7102 0.058 Uiso 0.629(10) 1 d R U P A 2
C45' C 0.6193(12) -0.2022(7) 0.6576(5) 0.049(5) Uani 0.629(10) 1 d . U P A 2
H45B H 0.6265 -0.2373 0.6488 0.059 Uiso 0.629(10) 1 d R U P A 2
C46' C 0.5620(13) -0.1698(6) 0.6362(5) 0.039(4) Uani 0.629(10) 1 d . U P A 2
C47' C 0.5470(17) -0.1198(8) 0.6477(7) 0.053(6) Uani 0.629(10) 1 d . U P A 2
H47B H 0.5033 -0.0984 0.6324 0.064 Uiso 0.629(10) 1 d R U P A 2
C48' C 0.5905(15) -0.1015(8) 0.6832(6) 0.051(5) Uani 0.629(10) 1 d . U P A 2
H48B H 0.5864 -0.0661 0.6916 0.061 Uiso 0.629(10) 1 d R U P A 2
C49 C 1.3994(7) 0.1225(4) 1.0316(4) 0.060(3) Uani 1 1 d . . . . .
H49A H 1.3802 0.1269 1.0616 0.091 Uiso 1 1 calc R U . . .
H49B H 1.3962 0.1556 1.0167 0.091 Uiso 1 1 calc R U . . .
H49C H 1.4635 0.1095 1.0306 0.091 Uiso 1 1 calc R U . . .
C50 C 1.3355(6) 0.0849(4) 1.0099(3) 0.034(2) Uani 1 1 d . . . . .
C51 C 1.3707(7) 0.0497(4) 0.9812(3) 0.040(2) Uani 1 1 d . . . . .
H51A H 1.4366 0.0487 0.9779 0.048 Uiso 1 1 calc R U . . .
C52 C 1.3198(7) 0.0159(4) 0.9569(3) 0.040(2) Uani 1 1 d . . . . .
C53 C 1.3673(7) -0.0204(4) 0.9255(4) 0.058(3) Uani 1 1 d . . . . .
H53A H 1.3427 -0.0551 0.9295 0.087 Uiso 1 1 calc R U . . .
H53B H 1.4347 -0.0204 0.9308 0.087 Uiso 1 1 calc R U . . .
H53C H 1.3552 -0.0090 0.8960 0.087 Uiso 1 1 calc R U . . .
C54 C 1.0847(11) -0.0246(4) 0.8017(4) 0.081(5) Uani 1 1 d . . . . .
H54A H 1.0403 -0.0524 0.8072 0.121 Uiso 1 1 calc R U . . .
H54B H 1.1470 -0.0350 0.8112 0.121 Uiso 1 1 calc R U . . .
H54C H 1.0861 -0.0170 0.7708 0.121 Uiso 1 1 calc R U . . .
C55 C 1.0549(7) 0.0230(4) 0.8262(3) 0.044(3) Uani 1 1 d . . . . .
C56 C 1.0603(7) 0.0705(4) 0.8068(3) 0.041(2) Uani 1 1 d . . . . .
H56A H 1.0754 0.0712 0.7770 0.050 Uiso 1 1 calc R U . . .
C57 C 1.0454(6) 0.1179(4) 0.8270(3) 0.037(2) Uani 1 1 d . . . . .
C58 C 1.0667(8) 0.1672(4) 0.8033(4) 0.059(3) Uani 1 1 d . . . . .
H58A H 1.0127 0.1901 0.8049 0.088 Uiso 1 1 calc R U . . .
H58B H 1.0803 0.1594 0.7731 0.088 Uiso 1 1 calc R U . . .
H58C H 1.1209 0.1839 0.8165 0.088 Uiso 1 1 calc R U . . .

loop_
_atom_site_aniso_label
_atom_site_aniso_U_11
_atom_site_aniso_U_22
_atom_site_aniso_U_33
_atom_site_aniso_U_23
_atom_site_aniso_U_13
_atom_site_aniso_U_12
Eu1 0.0235(2) 0.0281(2) 0.0234(3) -0.00120(19) 0.00072(18) -0.00265(18)
Eu2 0.0265(3) 0.0309(2) 0.0210(2) -0.00179(19) 0.00044(18) -0.00210(19)
F1 0.054(4) 0.036(3) 0.067(4) -0.022(3) -0.003(3) -0.002(3)
F2 0.072(5) 0.043(3) 0.052(4) -0.019(3) 0.009(3) -0.002(3)
O1 0.024(3) 0.032(3) 0.026(3) -0.006(3) 0.000(2) -0.002(3)
O2 0.031(4) 0.024(3) 0.028(3) -0.005(3) 0.005(3) -0.001(3)
O3 0.028(3) 0.031(3) 0.025(3) 0.001(3) -0.003(3) -0.007(3)
O4 0.033(4) 0.037(3) 0.037(4) 0.001(3) -0.005(3) -0.006(3)
O5 0.033(4) 0.038(4) 0.036(4) 0.000(3) 0.010(3) -0.004(3)
O6 0.044(4) 0.039(3) 0.025(3) -0.013(3) 0.008(3) 0.000(3)
O7 0.034(4) 0.045(4) 0.030(4) 0.003(3) 0.002(3) -0.012(3)
O8 0.027(3) 0.024(3) 0.021(3) -0.002(2) -0.001(2) 0.004(2)
N1 0.029(4) 0.027(4) 0.024(4) -0.002(3) 0.001(3) -0.002(3)
N2 0.036(5) 0.026(4) 0.036(4) -0.007(3) -0.001(4) -0.001(3)
N3 0.022(4) 0.035(4) 0.034(4) -0.001(4) 0.001(3) -0.002(3)
N4 0.035(5) 0.030(4) 0.034(4) -0.008(4) 0.002(4) 0.002(3)
N5 0.024(4) 0.054(5) 0.025(4) 0.013(4) 0.000(3) 0.003(4)
N6 0.079(7) 0.076(7) 0.030(5) -0.010(5) -0.007(5) -0.028(6)
C1 0.032(5) 0.035(5) 0.027(5) -0.002(4) -0.001(4) 0.007(4)
C2 0.051(7) 0.053(6) 0.023(5) -0.005(5) 0.002(4) 0.010(5)
C3 0.043(6) 0.028(5) 0.041(6) 0.000(4) -0.005(5) -0.006(4)
C4 0.028(5) 0.031(5) 0.034(5) -0.004(4) 0.004(4) -0.003(4)
C5 0.036(5) 0.030(5) 0.026(5) -0.002(4) -0.002(4) 0.002(4)
C6 0.043(6) 0.022(4) 0.043(6) 0.000(4) -0.009(5) -0.005(4)
C7 0.027(5) 0.028(4) 0.030(5) 0.001(4) -0.007(4) -0.006(4)
C8 0.018(4) 0.026(4) 0.033(5) -0.002(4) -0.002(4) -0.004(3)
C9 0.024(5) 0.024(4) 0.034(5) -0.003(4) 0.003(4) -0.003(3)
C10 0.030(5) 0.044(6) 0.043(6) 0.001(5) -0.003(4) 0.001(5)
C11 0.028(5) 0.035(5) 0.046(6) 0.003(5) -0.006(4) -0.004(4)
C12 0.061(7) 0.029(5) 0.053(7) -0.006(5) 0.014(6) -0.013(5)
C13 0.060(8) 0.050(6) 0.047(7) -0.005(5) 0.021(6) -0.013(5)
C14 0.034(6) 0.036(5) 0.064(8) -0.018(5) -0.003(5) 0.001(4)
C15 0.026(5) 0.040(5) 0.054(7) 0.004(5) -0.008(5) -0.001(4)
C16 0.026(5) 0.038(5) 0.039(6) -0.001(4) -0.004(4) 0.003(4)
C17 0.037(6) 0.047(6) 0.027(5) 0.011(5) -0.011(4) 0.003(5)
C18 0.044(6) 0.034(5) 0.033(5) 0.003(4) 0.002(4) 0.004(4)
C19 0.038(6) 0.033(5) 0.043(6) 0.002(5) -0.001(5) 0.003(4)
C20 0.020(5) 0.035(5) 0.031(5) -0.007(4) 0.004(4) -0.002(4)
C21 0.027(5) 0.034(5) 0.034(5) -0.005(4) 0.002(4) 0.001(4)
C22 0.025(5) 0.041(5) 0.032(5) 0.001(4) -0.001(4) 0.002(4)
C23 0.028(5) 0.035(5) 0.032(5) -0.007(4) 0.011(4) -0.005(4)
C24 0.029(5) 0.024(4) 0.026(5) -0.002(4) -0.006(4) -0.008(4)
C25 0.022(5) 0.037(5) 0.030(5) -0.006(4) -0.001(4) -0.003(4)
C26 0.044(6) 0.034(5) 0.037(6) 0.000(4) 0.010(5) -0.001(4)
C27 0.032(5) 0.043(5) 0.034(5) -0.003(5) 0.008(4) 0.007(4)
C28 0.034(5) 0.037(5) 0.037(5) -0.003(4) 0.005(4) 0.002(4)
C29 0.036(6) 0.036(5) 0.051(6) -0.007(5) 0.002(5) -0.003(4)
C30 0.044(6) 0.036(5) 0.045(6) -0.018(5) 0.008(5) 0.003(5)
C31 0.049(7) 0.051(6) 0.031(5) -0.021(5) 0.001(5) 0.002(5)
C32 0.037(6) 0.044(6) 0.043(6) -0.002(5) 0.004(5) 0.000(5)
C33 0.046(7) 0.059(7) 0.038(6) 0.005(6) 0.002(5) -0.003(5)
C34 0.052(7) 0.068(7) 0.032(6) 0.013(5) -0.015(5) -0.012(6)
C35 0.040(7) 0.092(9) 0.036(6) 0.007(6) -0.005(5) -0.016(6)
C36 0.041(6) 0.056(6) 0.029(5) 0.001(5) 0.000(4) -0.006(5)
C37 0.044(6) 0.060(6) 0.028(5) -0.011(5) -0.005(5) -0.007(5)
C38 0.048(7) 0.046(6) 0.057(7) -0.012(6) -0.003(5) -0.012(5)
C39 0.033(5) 0.046(6) 0.030(5) 0.000(5) -0.002(4) -0.007(4)
C40 0.029(5) 0.038(5) 0.032(5) -0.003(4) 0.000(4) -0.003(4)
C41 0.025(5) 0.039(5) 0.031(5) 0.000(4) 0.000(4) -0.007(4)
F3 0.18(3) 0.16(2) 0.16(3) -0.025(17) -0.023(18) -0.006(18)
C42 0.052(11) 0.057(11) 0.051(11) -0.007(9) -0.008(9) -0.001(9)
C43 0.041(10) 0.040(10) 0.041(10) -0.005(8) -0.004(8) -0.004(8)
C44 0.062(12) 0.068(12) 0.065(12) -0.001(9) -0.003(9) -0.001(9)
C45 0.065(13) 0.071(12) 0.063(12) -0.001(9) 0.003(9) 0.000(9)
C46 0.060(12) 0.068(12) 0.059(12) -0.007(9) -0.009(9) -0.007(9)
C47 0.085(19) 0.087(19) 0.085(19) 0.002(10) 0.001(10) -0.006(10)
C48 0.065(16) 0.071(16) 0.069(16) 0.000(10) 0.001(10) -0.004(10)
F3' 0.087(9) 0.052(6) 0.041(6) -0.023(5) -0.029(6) 0.016(6)
C42' 0.049(8) 0.058(8) 0.048(8) -0.008(7) -0.007(7) -0.004(7)
C43' 0.051(8) 0.036(7) 0.039(7) 0.005(6) -0.003(7) -0.009(6)
C44' 0.057(8) 0.043(7) 0.047(8) -0.004(6) -0.006(7) 0.015(6)
C45' 0.059(8) 0.048(7) 0.040(7) -0.010(7) 0.002(7) 0.006(7)
C46' 0.047(8) 0.034(7) 0.035(7) -0.003(6) -0.004(6) 0.000(6)
C47' 0.062(10) 0.048(9) 0.049(9) -0.003(7) -0.010(7) 0.002(8)
C48' 0.061(9) 0.050(8) 0.042(8) -0.006(7) -0.018(7) -0.002(8)
C49 0.037(7) 0.064(7) 0.080(9) -0.019(7) 0.006(6) -0.019(6)
C50 0.025(5) 0.043(5) 0.034(5) 0.004(4) 0.000(4) -0.007(4)
C51 0.027(5) 0.040(5) 0.053(7) 0.004(5) 0.010(5) -0.006(4)
C52 0.035(6) 0.038(5) 0.046(6) 0.003(5) 0.015(5) -0.002(4)
C53 0.031(6) 0.044(6) 0.098(10) -0.017(6) 0.031(6) -0.003(5)
C54 0.128(13) 0.059(8) 0.056(8) -0.027(7) 0.047(8) -0.025(8)
C55 0.048(7) 0.053(6) 0.032(6) -0.016(5) 0.012(5) -0.005(5)
C56 0.042(6) 0.053(6) 0.029(5) -0.006(5) 0.008(4) -0.010(5)
C57 0.033(5) 0.055(6) 0.021(5) 0.007(5) 0.002(4) -0.001(5)
C58 0.066(8) 0.053(7) 0.057(8) 0.030(6) 0.010(6) 0.001(6)

loop_
_atom_type_symbol
_atom_type_description
_atom_type_scat_dispersion_real
_atom_type_scat_dispersion_imag
_atom_type_scat_source
C C 0.0033 0.0016 'International Tables Vol C Tables 4.2.6.8 and 6.1.1.4'
H H 0.0000 0.0000 'International Tables Vol C Tables 4.2.6.8 and 6.1.1.4'
N N 0.0061 0.0033 'International Tables Vol C Tables 4.2.6.8 and 6.1.1.4'
O O 0.0106 0.0060 'International Tables Vol C Tables 4.2.6.8 and 6.1.1.4'
F F 0.0171 0.0103 'International Tables Vol C Tables 4.2.6.8 and 6.1.1.4'
Eu Eu -0.1578 3.6682 'International Tables Vol C Tables 4.2.6.8 and 6.1.1.4'

loop_
_geom_angle_atom_site_label_1
_geom_angle_atom_site_label_2
_geom_angle_atom_site_label_3
_geom_angle
_geom_angle_site_symmetry_1
_geom_angle_site_symmetry_3
O8 Eu1 O5 80.1(2) 5_757 .
O8 Eu1 O4 141.5(2) 5_757 .
O5 Eu1 O4 72.1(2) . .
O8 Eu1 O3 134.42(19) 5_757 5_757
O5 Eu1 O3 116.7(2) . 5_757
O4 Eu1 O3 82.7(2) . 5_757
O8 Eu1 O1 69.96(18) 5_757 .
O5 Eu1 O1 92.5(2) . .
O4 Eu1 O1 85.0(2) . .
O3 Eu1 O1 142.58(19) 5_757 .
O8 Eu1 O8 71.6(2) 5_757 .
O5 Eu1 O8 139.95(19) . .
O4 Eu1 O8 144.79(19) . .
O3 Eu1 O8 69.82(18) 5_757 .
O1 Eu1 O8 103.36(18) . .
O8 Eu1 O2 77.90(19) 5_757 5_757
O5 Eu1 O2 76.5(2) . 5_757
O4 Eu1 O2 119.1(2) . 5_757
O3 Eu1 O2 67.06(19) 5_757 5_757
O1 Eu1 O2 147.41(18) . 5_757
O8 Eu1 O2 70.41(18) . 5_757
O8 Eu1 N1 114.1(2) 5_757 .
O5 Eu1 N1 144.9(2) . .
O4 Eu1 N1 78.6(2) . .
O3 Eu1 N1 77.2(2) 5_757 .
O1 Eu1 N1 65.7(2) . .
O8 Eu1 N1 74.24(19) . .
O2 Eu1 N1 136.3(2) 5_757 .
O8 Eu1 C8 90.27(19) 5_757 .
O5 Eu1 C8 104.4(2) . .
O4 Eu1 C8 72.1(2) . .
O3 Eu1 C8 121.5(2) 5_757 .
O1 Eu1 C8 21.86(19) . .
O8 Eu1 C8 103.48(19) . .
O2 Eu1 C8 167.9(2) 5_757 .
N1 Eu1 C8 46.9(2) . .
O8 Eu1 Eu2 92.52(13) 5_757 5_757
O5 Eu1 Eu2 116.43(15) . 5_757
O4 Eu1 Eu2 123.39(15) . 5_757
O3 Eu1 Eu2 41.93(13) 5_757 5_757
O1 Eu1 Eu2 143.54(13) . 5_757
O8 Eu1 Eu2 40.19(12) . 5_757
O2 Eu1 Eu2 40.75(13) 5_757 5_757
N1 Eu1 Eu2 95.59(15) . 5_757
C8 Eu1 Eu2 138.90(15) . 5_757
O8 Eu1 Eu1 36.71(13) 5_757 5_757
O5 Eu1 Eu1 112.28(15) . 5_757
O4 Eu1 Eu1 170.64(15) . 5_757
O3 Eu1 Eu1 101.79(13) 5_757 5_757
O1 Eu1 Eu1 86.51(13) . 5_757
O8 Eu1 Eu1 34.87(12) . 5_757
O2 Eu1 Eu1 70.27(14) 5_757 5_757
N1 Eu1 Eu1 94.32(15) . 5_757
C8 Eu1 Eu1 98.61(14) . 5_757
Eu2 Eu1 Eu1 62.942(15) 5_757 5_757
O8 Eu1 Eu2 33.52(13) 5_757 .
O5 Eu1 Eu2 87.95(16) . .
O4 Eu1 Eu2 117.92(15) . .
O3 Eu1 Eu2 152.74(14) 5_757 .
O1 Eu1 Eu2 36.62(13) . .
O8 Eu1 Eu2 83.88(12) . .
O2 Eu1 Eu2 111.43(13) 5_757 .
N1 Eu1 Eu2 89.12(15) . .
C8 Eu1 Eu2 56.81(14) . .
Eu2 Eu1 Eu2 118.231(16) 5_757 .
Eu1 Eu1 Eu2 55.288(15) 5_757 .
O7 Eu2 O6 73.7(2) . .
O7 Eu2 O8 129.8(2) . 5_757
O6 Eu2 O8 74.4(2) . 5_757
O7 Eu2 O2 145.3(2) . .
O6 Eu2 O2 140.9(2) . .
O8 Eu2 O2 73.49(19) 5_757 .
O7 Eu2 O3 138.08(19) . .
O6 Eu2 O3 80.6(2) . .
O8 Eu2 O3 70.99(19) 5_757 .
O2 Eu2 O3 68.26(19) . .
O7 Eu2 O1 86.7(2) . .
O6 Eu2 O1 110.0(2) . .
O8 Eu2 O1 69.22(18) 5_757 .
O2 Eu2 O1 78.47(19) . .
O3 Eu2 O1 133.69(19) . .
O7 Eu2 N3 80.3(2) . .
O6 Eu2 N3 150.5(2) . .
O8 Eu2 N3 134.4(2) 5_757 .
O2 Eu2 N3 66.7(2) . .
O3 Eu2 N3 111.7(2) . .
O1 Eu2 N3 81.5(2) . .
O7 Eu2 N5 78.1(2) . .
O6 Eu2 N5 77.0(2) . .
O8 Eu2 N5 129.7(2) 5_757 .
O2 Eu2 N5 107.8(2) . .
O3 Eu2 N5 64.1(2) . .
O1 Eu2 N5 160.9(2) . .
N3 Eu2 N5 84.4(2) . .
O7 Eu2 C24 124.2(2) . .
O6 Eu2 C24 161.6(2) . .
O8 Eu2 C24 89.0(2) 5_757 .
O2 Eu2 C24 21.17(19) . .
O3 Eu2 C24 86.64(19) . .
O1 Eu2 C24 70.06(19) . .
N3 Eu2 C24 47.4(2) . .
N5 Eu2 C24 109.1(2) . .
O7 Eu2 Eu1 170.83(16) . 5_757
O6 Eu2 Eu1 98.22(15) . 5_757
O8 Eu2 Eu1 42.00(13) 5_757 5_757
O2 Eu2 Eu1 42.69(13) . 5_757
O3 Eu2 Eu1 41.59(13) . 5_757
O1 Eu2 Eu1 92.21(13) . 5_757
N3 Eu2 Eu1 108.61(16) . 5_757
N5 Eu2 Eu1 104.62(17) . 5_757
C24 Eu2 Eu1 63.64(14) . 5_757
O7 Eu2 Eu1 113.74(15) . .
O6 Eu2 Eu1 94.03(16) . .
O8 Eu2 Eu1 33.20(13) 5_757 .
O2 Eu2 Eu1 70.09(14) . .
O3 Eu2 Eu1 100.36(13) . .
O1 Eu2 Eu1 36.20(13) . .
N3 Eu2 Eu1 109.12(16) . .
N5 Eu2 Eu1 162.89(17) . .
C24 Eu2 Eu1 75.28(15) . .
Eu1 Eu2 Eu1 61.770(16) 5_757 .
C8 O1 Eu1 115.6(5) . .
C8 O1 Eu2 129.7(5) . .
Eu1 O1 Eu2 107.2(2) . .
C24 O2 Eu2 118.6(5) . .
C24 O2 Eu1 143.7(5) . 5_757
Eu2 O2 Eu1 96.56(19) . 5_757
C40 O3 Eu1 141.9(5) . 5_757
C40 O3 Eu2 121.1(5) . .
Eu1 O3 Eu2 96.48(19) 5_757 .
C50 O4 Eu1 134.7(6) . .
C52 O5 Eu1 133.5(6) . .
C55 O6 Eu2 133.3(6) . .
C57 O7 Eu2 134.7(6) . .
Eu1 O8 Eu2 113.3(2) 5_757 5_757
Eu1 O8 Eu1 108.4(2) 5_757 .
Eu2 O8 Eu1 97.82(19) 5_757 .
Eu1 O8 H8 112.2 5_757 .
Eu2 O8 H8 112.2 5_757 .
Eu1 O8 H8 112.2 . .
C1 N1 C9 117.2(7) . .
C1 N1 Eu1 128.1(6) . .
C9 N1 Eu1 112.7(5) . .
C10 N2 C5 121.8(8) . .
C17 N3 C25 117.6(8) . .
C17 N3 Eu2 128.2(6) . .
C25 N3 Eu2 112.2(5) . .
C26 N4 C21 119.6(8) . .
C33 N5 C41 116.0(8) . .
C33 N5 Eu2 127.2(7) . .
C41 N5 Eu2 114.6(5) . .
C42' N6 C37 121.0(11) . .
C42 N6 C37 117.0(14) . .
N1 C1 C2 123.3(8) . .
N1 C1 H1A 118.3 . .
C2 C1 H1A 118.3 . .
C3 C2 C1 119.2(9) . .
C3 C2 H2A 120.4 . .
C1 C2 H2A 120.4 . .
C2 C3 C4 119.9(9) . .
C2 C3 H3A 120.0 . .
C4 C3 H3A 120.0 . .
C3 C4 C5 122.9(8) . .
C3 C4 C9 117.3(8) . .
C5 C4 C9 119.8(8) . .
C6 C5 N2 126.8(8) . .
C6 C5 C4 118.2(8) . .
N2 C5 C4 115.0(8) . .
C5 C6 C7 121.6(8) . .
C5 C6 H6A 119.2 . .
C7 C6 H6A 119.2 . .
C8 C7 C6 122.7(8) . .
C8 C7 H7A 118.6 . .
C6 C7 H7A 118.6 . .
O1 C8 C7 124.1(8) . .
O1 C8 C9 119.6(7) . .
C7 C8 C9 116.2(7) . .
O1 C8 Eu1 42.5(4) . .
C7 C8 Eu1 157.1(6) . .
C9 C8 Eu1 81.3(5) . .
N1 C9 C4 122.8(8) . .
N1 C9 C8 115.9(7) . .
C4 C9 C8 121.3(8) . .
N2 C10 C11 121.4(9) . .
N2 C10 H10A 119.3 . .
C11 C10 H10A 119.3 . .
C12 C11 C16 118.2(9) . .
C12 C11 C10 121.4(9) . .
C16 C11 C10 120.4(9) . .
C11 C12 C13 121.6(9) . .
C11 C12 H12A 119.2 . .
C13 C12 H12A 119.2 . .
C14 C13 C12 117.6(10) . .
C14 C13 H13A 121.2 . .
C12 C13 H13A 121.2 . .
C15 C14 C13 123.7(10) . .
C15 C14 F1 118.8(9) . .
C13 C14 F1 117.5(10) . .
C14 C15 C16 119.4(9) . .
C14 C15 H15A 120.3 . .
C16 C15 H15A 120.3 . .
C15 C16 C11 119.3(9) . .
C15 C16 H16A 120.3 . .
C11 C16 H16A 120.3 . .
N3 C17 C18 124.6(9) . .
N3 C17 H17A 117.7 . .
C18 C17 H17A 117.7 . .
C19 C18 C17 118.7(9) . .
C19 C18 H18A 120.7 . .
C17 C18 H18A 120.7 . .
C18 C19 C20 119.4(9) . .
C18 C19 H19A 120.3 . .
C20 C19 H19A 120.3 . .
C19 C20 C25 118.4(8) . .
C19 C20 C21 123.0(8) . .
C25 C20 C21 118.7(8) . .
C22 C21 N4 126.0(8) . .
C22 C21 C20 118.6(8) . .
N4 C21 C20 115.3(8) . .
C21 C22 C23 121.7(8) . .
C21 C22 H22A 119.2 . .
C23 C22 H22A 119.2 . .
C24 C23 C22 121.8(8) . .
C24 C23 H23A 119.1 . .
C22 C23 H23A 119.1 . .
O2 C24 C23 123.7(8) . .
O2 C24 C25 119.1(7) . .
C23 C24 C25 117.2(8) . .
O2 C24 Eu2 40.3(4) . .
C23 C24 Eu2 157.8(6) . .
C25 C24 Eu2 81.3(5) . .
N3 C25 C20 121.0(8) . .
N3 C25 C24 117.2(8) . .
C20 C25 C24 121.8(8) . .
N4 C26 C27 121.7(9) . .
N4 C26 H26A 119.1 . .
C27 C26 H26A 119.1 . .
C28 C27 C32 120.0(9) . .
C28 C27 C26 122.6(9) . .
C32 C27 C26 117.3(9) . .
C29 C28 C27 121.8(9) . .
C29 C28 H28A 119.1 . .
C27 C28 H28A 119.1 . .
C30 C29 C28 117.4(9) . .
C30 C29 H29A 121.3 . .
C28 C29 H29A 121.3 . .
C29 C30 F2 118.6(9) . .
C29 C30 C31 124.1(9) . .
F2 C30 C31 117.3(9) . .
C30 C31 C32 117.4(9) . .
C30 C31 H31A 121.3 . .
C32 C31 H31A 121.3 . .
C27 C32 C31 119.2(10) . .
C27 C32 H32A 120.4 . .
C31 C32 H32A 120.4 . .
N5 C33 C34 125.3(11) . .
N5 C33 H33A 117.3 . .
C34 C33 H33A 117.3 . .
C35 C34 C33 118.0(10) . .
C35 C34 H34A 121.0 . .
C33 C34 H34A 121.0 . .
C34 C35 C36 120.0(10) . .
C34 C35 H35A 120.0 . .
C36 C35 H35A 120.0 . .
C41 C36 C35 117.2(9) . .
C41 C36 C37 119.1(9) . .
C35 C36 C37 123.7(9) . .
C38 C37 C36 119.5(9) . .
C38 C37 N6 123.6(9) . .
C36 C37 N6 116.7(9) . .
C37 C38 C39 120.5(9) . .
C37 C38 H38A 119.8 . .
C39 C38 H38A 119.8 . .
C40 C39 C38 120.7(9) . .
C40 C39 H39A 119.6 . .
C38 C39 H39A 119.6 . .
O3 C40 C39 122.8(8) . .
O3 C40 C41 118.7(8) . .
C39 C40 C41 118.6(8) . .
C36 C41 N5 123.3(9) . .
C36 C41 C40 121.4(8) . .
N5 C41 C40 115.3(8) . .
N6 C42 C43 125(2) . .
N6 C42 H42A 116.8 . .
C43 C42 H42A 118.2 . .
C48 C43 C44 124(3) . .
C48 C43 C42 117(3) . .
C44 C43 C42 119(2) . .
C45 C44 C43 118(3) . .
C45 C44 C44 122(4) . 3_656
C43 C44 C44 113(2) . 3_656
C45 C44 H44A 110.7 . .
C43 C44 H44A 130.4 . .
C44 C44 H44A 23.8 3_656 .
C44 C45 C46 118(3) . .
C44 C45 H45A 122.4 . .
C46 C45 H45A 119.7 . .
F3 C46 C45 118(4) . .
F3 C46 C47 116(4) . .
C45 C46 C47 125(4) . .
C48 C47 C46 115(5) . .
C48 C47 H47A 122.7 . .
C46 C47 H47A 121.7 . .
C43 C48 C47 118(4) . .
C43 C48 H48A 123.3 . .
C47 C48 H48A 118.4 . .
N6 C42' C43' 124.7(14) . .
N6 C42' H42B 118.4 . .
C43' C42' H42B 116.9 . .
C44' C43' C48' 118.3(15) . .
C44' C43' C42' 120.9(15) . .
C48' C43' C42' 120.3(15) . .
C43' C44' C45' 122.8(16) . .
C43' C44' H44B 118.1 . .
C45' C44' H44B 119.2 . .
C46' C45' C44' 116.5(15) . .
C46' C45' H45B 121.2 . .
C44' C45' H45B 122.3 . .
C45' C46' C47' 124.1(17) . .
C45' C46' F3' 117.2(15) . .
C47' C46' F3' 118.5(16) . .
C48' C47' C46' 118(2) . .
C48' C47' H47B 119.9 . .
C46' C47' H47B 121.6 . .
C47' C48' C43' 120(2) . .
C47' C48' H48B 122.0 . .
C43' C48' H48B 117.7 . .
C50 C49 H49A 109.5 . .
C50 C49 H49B 109.5 . .
H49A C49 H49B 109.5 . .
C50 C49 H49C 109.5 . .
H49A C49 H49C 109.5 . .
H49B C49 H49C 109.5 . .
O4 C50 C51 123.5(9) . .
O4 C50 C49 116.3(9) . .
C51 C50 C49 120.1(9) . .
C52 C51 C50 126.2(9) . .
C52 C51 H51A 116.9 . .
C50 C51 H51A 116.9 . .
O5 C52 C51 124.2(9) . .
O5 C52 C53 114.9(9) . .
C51 C52 C53 121.0(9) . .
C52 C53 H53A 109.5 . .
C52 C53 H53B 109.5 . .
H53A C53 H53B 109.5 . .
C52 C53 H53C 109.5 . .
H53A C53 H53C 109.5 . .
H53B C53 H53C 109.5 . .
C55 C54 H54A 109.5 . .
C55 C54 H54B 109.5 . .
H54A C54 H54B 109.5 . .
C55 C54 H54C 109.5 . .
H54A C54 H54C 109.5 . .
H54B C54 H54C 109.5 . .
O6 C55 C56 124.4(9) . .
O6 C55 C54 115.7(9) . .
C56 C55 C54 119.9(9) . .
C55 C56 C57 125.9(9) . .
C55 C56 H56A 117.1 . .
C57 C56 H56A 117.1 . .
O7 C57 C56 124.0(9) . .
O7 C57 C58 116.0(9) . .
C56 C57 C58 119.9(8) . .
C57 C58 H58A 109.5 . .
C57 C58 H58B 109.5 . .
H58A C58 H58B 109.5 . .
C57 C58 H58C 109.5 . .
H58A C58 H58C 109.5 . .
H58B C58 H58C 109.5 . .

loop_
_geom_bond_atom_site_label_1
_geom_bond_atom_site_label_2
_geom_bond_distance
_geom_bond_site_symmetry_2
Eu1 O8 2.338(5) 5_757
Eu1 O5 2.345(6) .
Eu1 O4 2.353(6) .
Eu1 O3 2.419(5) 5_757
Eu1 O1 2.424(6) .
Eu1 O8 2.445(5) .
Eu1 O2 2.471(5) 5_757
Eu1 N1 2.551(7) .
Eu1 C8 3.233(8) .
Eu1 Eu2 3.6203(8) 5_757
Eu1 Eu1 3.8801(10) 5_757
Eu1 Eu2 3.9219(8) .
Eu2 O7 2.329(6) .
Eu2 O6 2.357(6) .
Eu2 O8 2.358(5) 5_757
Eu2 O2 2.379(6) .
Eu2 O3 2.434(5) .
Eu2 O1 2.449(5) .
Eu2 N3 2.545(7) .
Eu2 N5 2.594(7) .
Eu2 C24 3.233(9) .
Eu2 Eu1 3.6202(8) 5_757
F1 C14 1.378(10) .
F2 C30 1.371(10) .
O1 C8 1.335(9) .
O2 C24 1.329(10) .
O2 Eu1 2.471(5) 5_757
O3 C40 1.340(10) .
O3 Eu1 2.419(5) 5_757
O4 C50 1.287(11) .
O5 C52 1.283(11) .
O6 C55 1.283(11) .
O7 C57 1.285(10) .
O8 Eu1 2.338(5) 5_757
O8 Eu2 2.358(5) 5_757
O8 H8 1.0000 .
N1 C1 1.331(10) .
N1 C9 1.377(10) .
N2 C10 1.271(11) .
N2 C5 1.405(10) .
N3 C17 1.322(11) .
N3 C25 1.391(11) .
N4 C26 1.280(11) .
N4 C21 1.408(11) .
N5 C33 1.288(12) .
N5 C41 1.411(11) .
N6 C42' 1.249(9) .
N6 C42 1.270(10) .
N6 C37 1.428(12) .
C1 C2 1.406(12) .
C1 H1A 0.9500 .
C2 C3 1.374(12) .
C2 H2A 0.9500 .
C3 C4 1.395(13) .
C3 H3A 0.9500 .
C4 C5 1.416(12) .
C4 C9 1.420(11) .
C5 C6 1.389(12) .
C6 C7 1.394(11) .
C6 H6A 0.9500 .
C7 C8 1.387(11) .
C7 H7A 0.9500 .
C8 C9 1.439(12) .
C10 C11 1.456(13) .
C10 H10A 0.9500 .
C11 C12 1.380(13) .
C11 C16 1.412(12) .
C12 C13 1.385(13) .
C12 H12A 0.9500 .
C13 C14 1.353(14) .
C13 H13A 0.9500 .
C14 C15 1.340(14) .
C15 C16 1.384(13) .
C15 H15A 0.9500 .
C16 H16A 0.9500 .
C17 C18 1.386(13) .
C17 H17A 0.9500 .
C18 C19 1.374(12) .
C18 H18A 0.9500 .
C19 C20 1.410(12) .
C19 H19A 0.9500 .
C20 C25 1.413(12) .
C20 C21 1.447(12) .
C21 C22 1.379(12) .
C22 C23 1.402(12) .
C22 H22A 0.9500 .
C23 C24 1.392(11) .
C23 H23A 0.9500 .
C24 C25 1.428(12) .
C26 C27 1.474(12) .
C26 H26A 0.9500 .
C27 C28 1.385(13) .
C27 C32 1.389(13) .
C28 C29 1.372(12) .
C28 H28A 0.9500 .
C29 C30 1.368(13) .
C29 H29A 0.9500 .
C30 C31 1.380(14) .
C31 C32 1.417(13) .
C31 H31A 0.9500 .
C32 H32A 0.9500 .
C33 C34 1.403(13) .
C33 H33A 0.9500 .
C34 C35 1.369(15) .
C34 H34A 0.9500 .
C35 C36 1.403(14) .
C35 H35A 0.9500 .
C36 C41 1.379(13) .
C36 C37 1.424(14) .
C37 C38 1.385(14) .
C38 C39 1.407(13) .
C38 H38A 0.9500 .
C39 C40 1.379(12) .
C39 H39A 0.9500 .
C40 C41 1.423(12) .
F3 C46 1.36(5) .
C42 C43 1.477(10) .
C42 H42A 0.9648 .
C43 C48 1.35(5) .
C43 C44 1.46(4) .
C44 C45 1.37(4) .
C44 C44 1.61(6) 3_656
C44 H44A 0.8777 .
C45 C46 1.38(5) .
C45 H45A 0.9626 .
C46 C47 1.45(6) .
C47 C48 1.44(7) .
C47 H47A 0.9648 .
C48 H48A 0.9628 .
F3' C46' 1.39(2) .
C42' C43' 1.473(9) .
C42' H42B 0.9631 .
C43' C44' 1.34(2) .
C43' C48' 1.43(3) .
C44' C45' 1.38(2) .
C44' H44B 0.9635 .
C45' C46' 1.35(2) .
C45' H45B 0.9621 .
C46' C47' 1.37(3) .
C47' C48' 1.35(3) .
C47' H47B 0.9633 .
C48' H48B 0.9619 .
C49 C50 1.501(13) .
C49 H49A 0.9800 .
C49 H49B 0.9800 .
C49 H49C 0.9800 .
C50 C51 1.377(13) .
C51 C52 1.370(13) .
C51 H51A 0.9500 .
C52 C53 1.520(13) .
C53 H53A 0.9800 .
C53 H53B 0.9800 .
C53 H53C 0.9800 .
C54 C55 1.515(13) .
C54 H54A 0.9800 .
C54 H54B 0.9800 .
C54 H54C 0.9800 .
C55 C56 1.380(14) .
C56 C57 1.401(13) .
C56 H56A 0.9500 .
C57 C58 1.512(13) .
C58 H58A 0.9800 .
C58 H58B 0.9800 .
C58 H58C 0.9800 .

loop_
_geom_torsion_atom_site_label_1
_geom_torsion_atom_site_label_2
_geom_torsion_atom_site_label_3
_geom_torsion_atom_site_label_4
_geom_torsion
_geom_torsion_site_symmetry_1
_geom_torsion_site_symmetry_4
C9 N1 C1 C2 -4.1(13) . .
Eu1 N1 C1 C2 158.6(7) . .
N1 C1 C2 C3 -0.3(15) . .
C1 C2 C3 C4 3.3(15) . .
C2 C3 C4 C5 179.3(9) . .
C2 C3 C4 C9 -1.6(14) . .
C10 N2 C5 C6 -27.1(14) . .
C10 N2 C5 C4 154.5(9) . .
C3 C4 C5 C6 -176.3(9) . .
C9 C4 C5 C6 4.6(13) . .
C3 C4 C5 N2 2.2(13) . .
C9 C4 C5 N2 -176.9(8) . .
N2 C5 C6 C7 180.0(8) . .
C4 C5 C6 C7 -1.7(14) . .
C5 C6 C7 C8 -1.9(14) . .
Eu1 O1 C8 C7 155.2(7) . .
Eu2 O1 C8 C7 -59.4(11) . .
Eu1 O1 C8 C9 -28.8(9) . .
Eu2 O1 C8 C9 116.5(7) . .
Eu2 O1 C8 Eu1 145.4(8) . .
C6 C7 C8 O1 178.5(8) . .
C6 C7 C8 C9 2.4(12) . .
C6 C7 C8 Eu1 -134.7(13) . .
C1 N1 C9 C4 5.9(12) . .
Eu1 N1 C9 C4 -159.5(7) . .
C1 N1 C9 C8 -174.0(7) . .
Eu1 N1 C9 C8 20.6(9) . .
C3 C4 C9 N1 -3.1(13) . .
C5 C4 C9 N1 176.0(8) . .
C3 C4 C9 C8 176.8(8) . .
C5 C4 C9 C8 -4.2(13) . .
O1 C8 C9 N1 4.2(11) . .
C7 C8 C9 N1 -179.5(7) . .
Eu1 C8 C9 N1 -15.0(7) . .
O1 C8 C9 C4 -175.7(8) . .
C7 C8 C9 C4 0.6(12) . .
Eu1 C8 C9 C4 165.1(8) . .
C5 N2 C10 C11 -179.7(8) . .
N2 C10 C11 C12 -6.6(15) . .
N2 C10 C11 C16 175.6(9) . .
C16 C11 C12 C13 -2.6(16) . .
C10 C11 C12 C13 179.6(10) . .
C11 C12 C13 C14 1.4(18) . .
C12 C13 C14 C15 -0.6(18) . .
C12 C13 C14 F1 177.9(10) . .
C13 C14 C15 C16 1.0(16) . .
F1 C14 C15 C16 -177.5(8) . .
C14 C15 C16 C11 -2.1(14) . .
C12 C11 C16 C15 2.9(14) . .
C10 C11 C16 C15 -179.3(8) . .
C25 N3 C17 C18 -2.0(14) . .
Eu2 N3 C17 C18 -164.7(7) . .
N3 C17 C18 C19 5.7(15) . .
C17 C18 C19 C20 -3.7(14) . .
C18 C19 C20 C25 -1.6(13) . .
C18 C19 C20 C21 177.8(9) . .
C26 N4 C21 C22 27.0(14) . .
C26 N4 C21 C20 -150.1(8) . .
C19 C20 C21 C22 175.2(9) . .
C25 C20 C21 C22 -5.4(12) . .
C19 C20 C21 N4 -7.5(13) . .
C25 C20 C21 N4 171.9(8) . .
N4 C21 C22 C23 -174.5(8) . .
C20 C21 C22 C23 2.5(13) . .
C21 C22 C23 C24 2.4(14) . .
Eu2 O2 C24 C23 -159.1(7) . .
Eu1 O2 C24 C23 4.5(14) 5_757 .
Eu2 O2 C24 C25 22.2(10) . .
Eu1 O2 C24 C25 -174.2(6) 5_757 .
Eu1 O2 C24 Eu2 163.6(11) 5_757 .
C22 C23 C24 O2 177.2(8) . .
C22 C23 C24 C25 -4.2(13) . .
C22 C23 C24 Eu2 139.8(13) . .
C17 N3 C25 C20 -3.7(12) . .
Eu2 N3 C25 C20 161.7(6) . .
C17 N3 C25 C24 178.5(8) . .
Eu2 N3 C25 C24 -16.1(9) . .
C19 C20 C25 N3 5.4(13) . .
C21 C20 C25 N3 -174.0(8) . .
C19 C20 C25 C24 -176.9(8) . .
C21 C20 C25 C24 3.7(13) . .
O2 C24 C25 N3 -2.5(12) . .
C23 C24 C25 N3 178.8(8) . .
Eu2 C24 C25 N3 11.8(7) . .
O2 C24 C25 C20 179.7(8) . .
C23 C24 C25 C20 1.0(13) . .
Eu2 C24 C25 C20 -165.9(8) . .
C21 N4 C26 C27 176.5(8) . .
N4 C26 C27 C28 5.4(15) . .
N4 C26 C27 C32 -173.8(9) . .
C32 C27 C28 C29 0.6(15) . .
C26 C27 C28 C29 -178.5(9) . .
C27 C28 C29 C30 1.5(14) . .
C28 C29 C30 F2 176.4(8) . .
C28 C29 C30 C31 -2.5(16) . .
C29 C30 C31 C32 1.2(16) . .
F2 C30 C31 C32 -177.7(9) . .
C28 C27 C32 C31 -1.9(14) . .
C26 C27 C32 C31 177.3(9) . .
C30 C31 C32 C27 1.0(15) . .
C41 N5 C33 C34 0.9(15) . .
Eu2 N5 C33 C34 163.0(8) . .
N5 C33 C34 C35 -4.8(17) . .
C33 C34 C35 C36 4.7(17) . .
C34 C35 C36 C41 -1.1(16) . .
C34 C35 C36 C37 178.4(11) . .
C41 C36 C37 C38 5.4(15) . .
C35 C36 C37 C38 -174.2(10) . .
C41 C36 C37 N6 -179.0(9) . .
C35 C36 C37 N6 1.4(16) . .
C42' N6 C37 C38 -40.0(19) . .
C42 N6 C37 C38 15(2) . .
C42' N6 C37 C36 144.6(14) . .
C42 N6 C37 C36 -160.0(19) . .
C36 C37 C38 C39 -3.9(16) . .
N6 C37 C38 C39 -179.2(10) . .
C37 C38 C39 C40 0.4(16) . .
Eu1 O3 C40 C39 -9.1(15) 5_757 .
Eu2 O3 C40 C39 159.7(7) . .
Eu1 O3 C40 C41 171.6(6) 5_757 .
Eu2 O3 C40 C41 -19.7(11) . .
C38 C39 C40 O3 -177.7(9) . .
C38 C39 C40 C41 1.7(14) . .
C35 C36 C41 N5 -3.0(15) . .
C37 C36 C41 N5 177.5(9) . .
C35 C36 C41 C40 176.2(9) . .
C37 C36 C41 C40 -3.4(15) . .
C33 N5 C41 C36 3.1(13) . .
Eu2 N5 C41 C36 -161.3(8) . .
C33 N5 C41 C40 -176.1(9) . .
Eu2 N5 C41 C40 19.5(10) . .
O3 C40 C41 C36 179.2(8) . .
C39 C40 C41 C36 -0.1(14) . .
O3 C40 C41 N5 -1.5(12) . .
C39 C40 C41 N5 179.1(8) . .
C37 N6 C42 C43 -175(2) . .
N6 C42 C43 C48 15(5) . .
N6 C42 C43 C44 -169(3) . .
C48 C43 C44 C45 -10(5) . .
C42 C43 C44 C45 174(3) . .
C48 C43 C44 C44 -161(4) . 3_656
C42 C43 C44 C44 23(4) . 3_656
C43 C44 C45 C46 6(5) . .
C44 C44 C45 C46 154(3) 3_656 .
C44 C45 C46 F3 175(4) . .
C44 C45 C46 C47 -4(6) . .
F3 C46 C47 C48 -175(4) . .
C45 C46 C47 C48 5(7) . .
C44 C43 C48 C47 11(6) . .
C42 C43 C48 C47 -173(4) . .
C46 C47 C48 C43 -8(7) . .
C37 N6 C42' C43' 176.1(14) . .
N6 C42' C43' C44' -171.7(18) . .
N6 C42' C43' C48' -1(3) . .
C48' C43' C44' C45' 5(3) . .
C42' C43' C44' C45' 176.2(17) . .
C43' C44' C45' C46' -2(3) . .
C44' C45' C46' C47' 1(3) . .
C44' C45' C46' F3' -175.2(17) . .
C45' C46' C47' C48' -2(4) . .
F3' C46' C47' C48' 174(2) . .
C46' C47' C48' C43' 4(3) . .
C44' C43' C48' C47' -6(3) . .
C42' C43' C48' C47' -177(2) . .
Eu1 O4 C50 C51 11.5(14) . .
Eu1 O4 C50 C49 -167.0(7) . .
O4 C50 C51 C52 6.7(16) . .
C49 C50 C51 C52 -174.9(10) . .
Eu1 O5 C52 C51 -22.5(15) . .
Eu1 O5 C52 C53 157.6(7) . .
C50 C51 C52 O5 -1.3(17) . .
C50 C51 C52 C53 178.7(10) . .
Eu2 O6 C55 C56 15.8(16) . .
Eu2 O6 C55 C54 -166.1(8) . .
O6 C55 C56 C57 5.7(18) . .
C54 C55 C56 C57 -172.3(11) . .
Eu2 O7 C57 C56 -5.5(14) . .
Eu2 O7 C57 C58 172.1(7) . .
C55 C56 C57 O7 -11.1(16) . .
C55 C56 C57 C58 171.5(10) . .
